data_7703513
loop_
_publ_author_name
'Labra-V\'azquez, Pablo'
'Boc\'e, Mathilde'
'Tass\'e, Marine'
'Mallet-Ladeira, Sonia'
'Lacroix, Pascal G.'
'Farf\'an, Norberto'
'Malfant, Isabelle'

_publ_section_title
;
 Chemical and photochemical behavior of ruthenium nitrosyl complexes with
 terpyridine ligands in aqueous media.
;
_journal_issue 10
_journal_name_full 'Dalton transactions (Cambridge, England : 2003)'
_journal_page_first 3138
_journal_page_last 3154
_journal_paper_doi 10.1039/c9dt04832d
_journal_volume 49
_journal_year 2020
_chemical_formula_moiety 'C19 H13 Cl2 N4 O Ru S, F6 P, C2 H3 N'
_chemical_formula_sum 'C21 H16 Cl2 F6 N5 O P Ru S'
_chemical_formula_weight 703.39
_space_group_IT_number 14
_space_group_name_Hall '-P 2yn'
_space_group_name_H-M_alt 'P 1 21/n 1'
_symmetry_cell_setting monoclinic
_symmetry_Int_Tables_number 14
_symmetry_space_group_name_Hall '-P 2yn'
_symmetry_space_group_name_H-M 'P 1 21/n 1'
_atom_sites_solution_hydrogens geom
_audit_update_record
;
2019-11-28 deposited with the CCDC.	2020-02-11 downloaded from the CCDC.
;
_cell_angle_alpha 90
_cell_angle_beta 93.548(10)
_cell_angle_gamma 90
_cell_formula_units_Z 4
_cell_length_a 16.243(5)
_cell_length_b 7.354(2)
_cell_length_c 21.148(8)
_cell_measurement_reflns_used 9887
_cell_measurement_temperature 115(2)
_cell_measurement_theta_max 32.00
_cell_measurement_theta_min 2.52
_cell_volume 2521.3(14)
_computing_cell_refinement 'APEX2 and SAINT'
_computing_data_collection APEX2
_computing_data_reduction SAINT
_computing_molecular_graphics 'Ortep-3 for Windows (Farrugia, 1997)'
_computing_publication_material 'WinGX publication routines (Farrugia, 1999)'
_computing_structure_refinement 'SHELXL-2016/6 (Sheldrick, 2015)'
_computing_structure_solution 'SHELXT (Sheldrick, 2015)'
_diffrn_ambient_temperature 115(2)
_diffrn_measured_fraction_theta_full 0.999
_diffrn_measured_fraction_theta_max 1
_diffrn_measurement_device_type 'Bruker Kappa Nonius'
_diffrn_measurement_method \w-\f
_diffrn_radiation_monochromator graphite
_diffrn_radiation_source 'sealed tube'
_diffrn_radiation_type MoK\a
_diffrn_radiation_wavelength 0.71073
_diffrn_reflns_av_R_equivalents 0.0577
_diffrn_reflns_av_unetI/netI 0.0267
_diffrn_reflns_Laue_measured_fraction_full 0.999
_diffrn_reflns_Laue_measured_fraction_max 1
_diffrn_reflns_limit_h_max 26
_diffrn_reflns_limit_h_min -26
_diffrn_reflns_limit_k_max 11
_diffrn_reflns_limit_k_min -11
_diffrn_reflns_limit_l_max 34
_diffrn_reflns_limit_l_min -34
_diffrn_reflns_number 129329
_diffrn_reflns_point_group_measured_fraction_full 0.999
_diffrn_reflns_point_group_measured_fraction_max 1
_diffrn_reflns_theta_full 25.242
_diffrn_reflns_theta_max 34.971
_diffrn_reflns_theta_min 2.933
_diffrn_standards_decay_% 0
_diffrn_standards_interval_count 0
_diffrn_standards_interval_time 0
_diffrn_standards_number 0
_exptl_absorpt_coefficient_mu 1.052
_exptl_absorpt_correction_T_max 0.7476
_exptl_absorpt_correction_T_min 0.6699
_exptl_absorpt_correction_type multi-scan
_exptl_absorpt_process_details 'SADABS (Bruker-AXS)'
_exptl_crystal_colour orange
_exptl_crystal_density_diffrn 1.853
_exptl_crystal_density_method 'not measured'
_exptl_crystal_description block
_exptl_crystal_F_000 1392
_exptl_crystal_size_max 0.6
_exptl_crystal_size_mid 0.32
_exptl_crystal_size_min 0.2
_refine_diff_density_max 0.737
_refine_diff_density_min -1.187
_refine_diff_density_rms 0.096
_refine_ls_extinction_method none
_refine_ls_goodness_of_fit_ref 1.044
_refine_ls_hydrogen_treatment constr
_refine_ls_matrix_type full
_refine_ls_number_parameters 344
_refine_ls_number_reflns 11066
_refine_ls_number_restraints 0
_refine_ls_restrained_S_all 1.044
_refine_ls_R_factor_all 0.0413
_refine_ls_R_factor_gt 0.0305
_refine_ls_shift/su_max 0.003
_refine_ls_shift/su_mean 0
_refine_ls_structure_factor_coef Fsqd
_refine_ls_weighting_details 'w=1/[\s^2^(Fo^2^)+(0.0262P)^2^+2.4211P] where P=(Fo^2^+2Fc^2^)/3'
_refine_ls_weighting_scheme calc
_refine_ls_wR_factor_gt 0.0665
_refine_ls_wR_factor_ref 0.0715
_reflns_Friedel_coverage 0
_reflns_number_gt 9189
_reflns_number_total 11066
_reflns_threshold_expression 'I > 2\s(I)'
_cod_data_source_file c9dt04832d2.cif
_cod_data_source_block Cis-3b
_cod_depositor_comments 'Adding full bibliography for 7703513--7703518.cif.'
_cod_original_sg_symbol_H-M 'P 21/n'
_cod_database_code 7703513

loop_
_symmetry_equiv_pos_as_xyz
'x, y, z'
'-x+1/2, y+1/2, -z+1/2'
'-x, -y, -z'
'x-1/2, -y-1/2, z-1/2'

loop_
_atom_site_label
_atom_site_type_symbol
_atom_site_fract_x
_atom_site_fract_y
_atom_site_fract_z
_atom_site_U_iso_or_equiv
_atom_site_adp_type
_atom_site_occupancy
_atom_site_site_symmetry_order
_atom_site_calc_flag
_atom_site_refinement_flags_posn
_atom_site_refinement_flags_adp
_atom_site_refinement_flags_occupancy
_atom_site_disorder_assembly
_atom_site_disorder_group
C1 C 0.55741(9) 0.3399(2) -0.05468(7) 0.0180(3) Uani 1 1 d . . . . .
H1 H 0.511882 0.300196 -0.032146 0.022 Uiso 1 1 calc R U . . .
C2 C 0.54313(10) 0.4463(2) -0.10842(8) 0.0203(3) Uani 1 1 d . . . . .
H2 H 0.488569 0.480575 -0.122249 0.024 Uiso 1 1 calc R U . . .
C3 C 0.60987(10) 0.5021(2) -0.14174(7) 0.0200(3) Uani 1 1 d . . . . .
H3 H 0.601211 0.574362 -0.17879 0.024 Uiso 1 1 calc R U . . .
C4 C 0.68944(10) 0.4514(2) -0.12052(7) 0.0175(3) Uani 1 1 d . . . . .
H4 H 0.735512 0.487437 -0.143092 0.021 Uiso 1 1 calc R U . . .
C5 C 0.70041(8) 0.34737(19) -0.06588(6) 0.0135(2) Uani 1 1 d . . . . .
C6 C 0.78233(8) 0.29546(19) -0.03681(6) 0.0128(2) Uani 1 1 d . . . . .
C7 C 0.85839(9) 0.33684(19) -0.05915(7) 0.0140(2) Uani 1 1 d . . . . .
H7 H 0.861692 0.402851 -0.097525 0.017 Uiso 1 1 calc R U . . .
C8 C 0.93080(9) 0.28059(19) -0.02470(7) 0.0136(2) Uani 1 1 d . . . . .
C9 C 0.92444(9) 0.1907(2) 0.03345(7) 0.0143(2) Uani 1 1 d . . . . .
H9 H 0.972612 0.155072 0.058135 0.017 Uiso 1 1 calc R U . . .
C10 C 0.84655(9) 0.15460(19) 0.05429(6) 0.0136(2) Uani 1 1 d . . . . .
C11 C 0.82716(9) 0.06765(19) 0.11466(7) 0.0145(2) Uani 1 1 d . . . . .
C12 C 0.88579(10) 0.0238(2) 0.16254(7) 0.0181(3) Uani 1 1 d . . . . .
H12 H 0.94256 0.04747 0.157727 0.022 Uiso 1 1 calc R U . . .
C13 C 0.86034(11) -0.0557(2) 0.21796(7) 0.0222(3) Uani 1 1 d . . . . .
H13 H 0.89971 -0.085794 0.251416 0.027 Uiso 1 1 calc R U . . .
C14 C 0.77723(11) -0.0905(2) 0.22399(7) 0.0221(3) Uani 1 1 d . . . . .
H14 H 0.759319 -0.14676 0.261187 0.027 Uiso 1 1 calc R U . . .
C15 C 0.72033(10) -0.0421(2) 0.17481(7) 0.0194(3) Uani 1 1 d . . . . .
H15 H 0.663354 -0.065105 0.178907 0.023 Uiso 1 1 calc R U . . .
C16 C 1.01160(9) 0.31642(19) -0.04909(7) 0.0142(2) Uani 1 1 d . . . . .
C17 C 1.08924(9) 0.2859(2) -0.01939(7) 0.0164(2) Uani 1 1 d . . . . .
H17 H 1.098314 0.230597 0.021033 0.02 Uiso 1 1 calc R U . . .
C18 C 1.15339(9) 0.3478(2) -0.05695(8) 0.0181(3) Uani 1 1 d . . . . .
H18 H 1.210327 0.338762 -0.044077 0.022 Uiso 1 1 calc R U . . .
C19 C 1.12467(9) 0.4216(2) -0.11355(8) 0.0184(3) Uani 1 1 d . . . . .
H19 H 1.159102 0.469352 -0.144249 0.022 Uiso 1 1 calc R U . . .
C20 C 0.49093(12) 0.9135(3) 0.23303(8) 0.0272(3) Uani 1 1 d . . . . .
C21 C 0.40769(12) 0.9782(3) 0.21481(10) 0.0323(4) Uani 1 1 d . . . . .
H21A H 0.393247 1.077175 0.243108 0.048 Uiso 1 1 calc R U . . .
H21B H 0.368347 0.878085 0.218055 0.048 Uiso 1 1 calc R U . . .
H21C H 0.405707 1.022682 0.171062 0.048 Uiso 1 1 calc R U . . .
N2 N 0.63403(7) 0.29160(17) -0.03379(6) 0.0145(2) Uani 1 1 d . . . . .
N3 N 0.77896(7) 0.20309(17) 0.01793(5) 0.0129(2) Uani 1 1 d . . . . .
N4 N 0.74456(8) 0.03632(17) 0.12189(6) 0.0149(2) Uani 1 1 d . . . . .
N1 N 0.65874(8) -0.07141(18) 0.00727(6) 0.0157(2) Uani 1 1 d . . . . .
N5 N 0.55630(11) 0.8659(3) 0.24806(8) 0.0352(4) Uani 1 1 d . . . . .
O1 O 0.64747(8) -0.20980(17) -0.01575(6) 0.0259(2) Uani 1 1 d . . . . .
F1 F 0.76112(11) 0.8403(2) 0.79167(10) 0.0798(7) Uani 1 1 d . . . . .
F2 F 0.89537(12) 0.9128(2) 0.78304(6) 0.0573(5) Uani 1 1 d . . . . .
F3 F 0.90833(7) 0.97570(15) 0.88654(6) 0.0309(2) Uani 1 1 d . . . . .
F4 F 0.77519(9) 0.9072(2) 0.89698(9) 0.0577(4) Uani 1 1 d . . . . .
F5 F 0.80872(11) 1.11659(18) 0.82523(7) 0.0528(4) Uani 1 1 d . . . . .
F6 F 0.85914(8) 0.70205(15) 0.85354(6) 0.0310(2) Uani 1 1 d . . . . .
P1 P 0.83352(3) 0.90997(6) 0.83876(2) 0.02153(8) Uani 1 1 d . . . . .
Ru1 Ru 0.66848(2) 0.13916(2) 0.04675(2) 0.01305(3) Uani 1 1 d . . . . .
Cl1 Cl 0.53558(2) 0.08903(6) 0.08653(2) 0.02034(7) Uani 1 1 d . . . . .
Cl2 Cl 0.67333(2) 0.41620(5) 0.10226(2) 0.01752(6) Uani 1 1 d . . . . .
S1 S 1.01927(2) 0.41745(6) -0.12226(2) 0.01851(7) Uani 1 1 d . . . . .

loop_
_atom_site_aniso_label
_atom_site_aniso_U_11
_atom_site_aniso_U_22
_atom_site_aniso_U_33
_atom_site_aniso_U_23
_atom_site_aniso_U_13
_atom_site_aniso_U_12
C1 0.0104(6) 0.0225(7) 0.0211(6) -0.0007(5) -0.0001(5) 0.0002(5)
C2 0.0128(6) 0.0245(7) 0.0229(7) 0.0002(6) -0.0031(5) 0.0027(5)
C3 0.0187(7) 0.0223(7) 0.0186(6) 0.0021(5) -0.0021(5) 0.0030(6)
C4 0.0157(6) 0.0196(6) 0.0173(6) 0.0009(5) 0.0008(5) 0.0017(5)
C5 0.0103(5) 0.0155(6) 0.0148(5) -0.0011(4) 0.0007(4) 0.0000(4)
C6 0.0110(6) 0.0134(5) 0.0140(5) -0.0013(4) 0.0006(4) 0.0005(4)
C7 0.0117(6) 0.0154(6) 0.0151(5) -0.0006(4) 0.0020(4) -0.0002(4)
C8 0.0109(6) 0.0134(6) 0.0166(6) -0.0026(4) 0.0015(4) -0.0002(4)
C9 0.0112(6) 0.0148(5) 0.0167(6) -0.0009(5) 0.0002(4) 0.0006(5)
C10 0.0120(6) 0.0139(6) 0.0149(5) -0.0011(4) 0.0010(4) 0.0006(4)
C11 0.0137(6) 0.0144(6) 0.0153(5) -0.0008(4) 0.0002(5) 0.0001(5)
C12 0.0170(7) 0.0194(6) 0.0176(6) -0.0007(5) -0.0020(5) 0.0009(5)
C13 0.0240(8) 0.0258(8) 0.0162(6) 0.0017(5) -0.0029(5) 0.0019(6)
C14 0.0273(8) 0.0241(7) 0.0150(6) 0.0033(5) 0.0022(6) 0.0001(6)
C15 0.0193(7) 0.0220(7) 0.0172(6) 0.0025(5) 0.0038(5) -0.0010(5)
C16 0.0114(6) 0.0142(5) 0.0172(6) -0.0018(4) 0.0022(5) -0.0003(4)
C17 0.0131(6) 0.0151(6) 0.0211(6) -0.0032(5) 0.0026(5) -0.0008(5)
C18 0.0113(6) 0.0169(6) 0.0260(7) -0.0037(5) 0.0016(5) -0.0005(5)
C19 0.0131(6) 0.0192(6) 0.0235(7) -0.0027(5) 0.0050(5) -0.0021(5)
C20 0.0294(9) 0.0307(8) 0.0222(7) 0.0051(6) 0.0084(6) -0.0001(7)
C21 0.0271(9) 0.0370(10) 0.0329(9) 0.0117(8) 0.0035(7) 0.0021(8)
N2 0.0110(5) 0.0165(5) 0.0160(5) -0.0009(4) 0.0005(4) -0.0004(4)
N3 0.0105(5) 0.0146(5) 0.0136(5) -0.0005(4) -0.0003(4) -0.0003(4)
N4 0.0131(5) 0.0174(5) 0.0142(5) 0.0003(4) 0.0014(4) -0.0007(4)
N1 0.0113(5) 0.0198(6) 0.0160(5) 0.0002(4) 0.0002(4) -0.0003(4)
N5 0.0314(9) 0.0477(10) 0.0277(7) 0.0097(7) 0.0101(6) 0.0048(8)
O1 0.0234(6) 0.0210(6) 0.0329(6) -0.0062(5) -0.0026(5) -0.0014(5)
F1 0.0630(11) 0.0628(11) 0.1049(14) -0.0511(10) -0.0644(10) 0.0307(9)
F2 0.1061(14) 0.0383(7) 0.0313(7) 0.0016(6) 0.0354(8) 0.0079(8)
F3 0.0252(5) 0.0258(5) 0.0400(6) -0.0062(5) -0.0108(5) 0.0018(4)
F4 0.0420(8) 0.0565(9) 0.0788(11) -0.0218(8) 0.0386(8) -0.0073(7)
F5 0.0875(12) 0.0298(6) 0.0372(7) -0.0078(5) -0.0274(7) 0.0291(7)
F6 0.0375(6) 0.0178(5) 0.0376(6) 0.0003(4) 0.0013(5) 0.0010(4)
P1 0.0227(2) 0.02093(18) 0.02014(18) -0.00471(14) -0.00561(15) 0.00626(15)
Ru1 0.00987(5) 0.01551(5) 0.01385(5) 0.00029(4) 0.00122(3) -0.00127(4)
Cl1 0.01328(15) 0.02670(17) 0.02145(15) 0.00240(13) 0.00437(12) -0.00340(13)
Cl2 0.01365(15) 0.01940(15) 0.01972(14) -0.00403(12) 0.00263(11) -0.00081(12)
S1 0.01299(15) 0.02350(17) 0.01922(15) 0.00114(13) 0.00254(12) -0.00165(13)

loop_
_atom_type_symbol
_atom_type_description
_atom_type_scat_dispersion_real
_atom_type_scat_dispersion_imag
_atom_type_scat_source
C C 0.0033 0.0016 'International Tables Vol C Tables 4.2.6.8 and 6.1.1.4'
H H 0 0 'International Tables Vol C Tables 4.2.6.8 and 6.1.1.4'
N N 0.0061 0.0033 'International Tables Vol C Tables 4.2.6.8 and 6.1.1.4'
O O 0.0106 0.006 'International Tables Vol C Tables 4.2.6.8 and 6.1.1.4'
F F 0.0171 0.0103 'International Tables Vol C Tables 4.2.6.8 and 6.1.1.4'
P P 0.1023 0.0942 'International Tables Vol C Tables 4.2.6.8 and 6.1.1.4'
Ru Ru -1.2594 0.8363 'International Tables Vol C Tables 4.2.6.8 and 6.1.1.4'
Cl Cl 0.1484 0.1585 'International Tables Vol C Tables 4.2.6.8 and 6.1.1.4'
S S 0.1246 0.1234 'International Tables Vol C Tables 4.2.6.8 and 6.1.1.4'

loop_
_geom_angle_atom_site_label_1
_geom_angle_atom_site_label_2
_geom_angle_atom_site_label_3
_geom_angle
_geom_angle_site_symmetry_1
_geom_angle_site_symmetry_3
_geom_angle_publ_flag
N2 C1 C2 121.55(14) . . ?
N2 C1 H1 119.2 . . ?
C2 C1 H1 119.2 . . ?
C1 C2 C3 119.04(14) . . ?
C1 C2 H2 120.5 . . ?
C3 C2 H2 120.5 . . ?
C2 C3 C4 119.64(14) . . ?
C2 C3 H3 120.2 . . ?
C4 C3 H3 120.2 . . ?
C5 C4 C3 118.99(14) . . ?
C5 C4 H4 120.5 . . ?
C3 C4 H4 120.5 . . ?
N2 C5 C4 120.81(13) . . ?
N2 C5 C6 115.54(12) . . ?
C4 C5 C6 123.60(13) . . ?
N3 C6 C7 119.29(13) . . ?
N3 C6 C5 113.81(12) . . ?
C7 C6 C5 126.86(13) . . ?
C6 C7 C8 119.61(13) . . ?
C6 C7 H7 120.2 . . ?
C8 C7 H7 120.2 . . ?
C9 C8 C7 119.14(13) . . ?
C9 C8 C16 120.60(13) . . ?
C7 C8 C16 120.25(13) . . ?
C10 C9 C8 118.98(13) . . ?
C10 C9 H9 120.5 . . ?
C8 C9 H9 120.5 . . ?
N3 C10 C9 119.55(13) . . ?
N3 C10 C11 113.40(12) . . ?
C9 C10 C11 127.04(13) . . ?
N4 C11 C12 120.65(13) . . ?
N4 C11 C10 115.37(12) . . ?
C12 C11 C10 123.95(14) . . ?
C11 C12 C13 119.07(15) . . ?
C11 C12 H12 120.5 . . ?
C13 C12 H12 120.5 . . ?
C14 C13 C12 119.68(15) . . ?
C14 C13 H13 120.2 . . ?
C12 C13 H13 120.2 . . ?
C13 C14 C15 119.20(14) . . ?
C13 C14 H14 120.4 . . ?
C15 C14 H14 120.4 . . ?
N4 C15 C14 121.19(15) . . ?
N4 C15 H15 119.4 . . ?
C14 C15 H15 119.4 . . ?
C17 C16 C8 128.26(13) . . ?
C17 C16 S1 111.09(11) . . ?
C8 C16 S1 120.59(11) . . ?
C16 C17 C18 111.77(14) . . ?
C16 C17 H17 124.1 . . ?
C18 C17 H17 124.1 . . ?
C19 C18 C17 113.13(14) . . ?
C19 C18 H18 123.4 . . ?
C17 C18 H18 123.4 . . ?
C18 C19 S1 111.81(12) . . ?
C18 C19 H19 124.1 . . ?
S1 C19 H19 124.1 . . ?
N5 C20 C21 178.6(2) . . ?
C20 C21 H21A 109.5 . . ?
C20 C21 H21B 109.5 . . ?
H21A C21 H21B 109.5 . . ?
C20 C21 H21C 109.5 . . ?
H21A C21 H21C 109.5 . . ?
H21B C21 H21C 109.5 . . ?
C1 N2 C5 119.95(13) . . ?
C1 N2 Ru1 127.38(10) . . ?
C5 N2 Ru1 112.66(9) . . ?
C6 N3 C10 123.28(12) . . ?
C6 N3 Ru1 117.95(9) . . ?
C10 N3 Ru1 118.77(10) . . ?
C15 N4 C11 120.17(13) . . ?
C15 N4 Ru1 126.84(11) . . ?
C11 N4 Ru1 112.84(9) . . ?
O1 N1 Ru1 174.93(13) . . ?
F1 P1 F5 91.50(9) . . ?
F1 P1 F2 90.97(12) . . ?
F5 P1 F2 91.06(9) . . ?
F1 P1 F4 91.60(12) . . ?
F5 P1 F4 89.72(9) . . ?
F2 P1 F4 177.30(10) . . ?
F1 P1 F3 178.48(8) . . ?
F5 P1 F3 89.94(7) . . ?
F2 P1 F3 88.53(9) . . ?
F4 P1 F3 88.89(9) . . ?
F1 P1 F6 89.29(8) . . ?
F5 P1 F6 179.10(7) . . ?
F2 P1 F6 89.37(7) . . ?
F4 P1 F6 89.82(8) . . ?
F3 P1 F6 89.28(6) . . ?
N1 Ru1 N3 96.83(5) . . ?
N1 Ru1 N2 94.23(6) . . ?
N3 Ru1 N2 79.88(5) . . ?
N1 Ru1 N4 94.23(6) . . ?
N3 Ru1 N4 79.42(5) . . ?
N2 Ru1 N4 158.41(5) . . ?
N1 Ru1 Cl2 176.31(4) . . ?
N3 Ru1 Cl2 86.85(4) . . ?
N2 Ru1 Cl2 86.62(4) . . ?
N4 Ru1 Cl2 86.22(4) . . ?
N1 Ru1 Cl1 88.55(4) . . ?
N3 Ru1 Cl1 174.62(4) . . ?
N2 Ru1 Cl1 99.64(4) . . ?
N4 Ru1 Cl1 100.40(4) . . ?
Cl2 Ru1 Cl1 87.766(17) . . ?
C19 S1 C16 92.20(7) . . ?

loop_
_geom_bond_atom_site_label_1
_geom_bond_atom_site_label_2
_geom_bond_distance
_geom_bond_site_symmetry_2
_geom_bond_publ_flag
C1 N2 1.3424(19) . ?
C1 C2 1.388(2) . ?
C1 H1 0.95 . ?
C2 C3 1.391(2) . ?
C2 H2 0.95 . ?
C3 C4 1.392(2) . ?
C3 H3 0.95 . ?
C4 C5 1.388(2) . ?
C4 H4 0.95 . ?
C5 N2 1.3719(18) . ?
C5 C6 1.481(2) . ?
C6 N3 1.3464(18) . ?
C6 C7 1.383(2) . ?
C7 C8 1.407(2) . ?
C7 H7 0.95 . ?
C8 C9 1.406(2) . ?
C8 C16 1.463(2) . ?
C9 C10 1.391(2) . ?
C9 H9 0.95 . ?
C10 N3 1.3487(18) . ?
C10 C11 1.479(2) . ?
C11 N4 1.3790(19) . ?
C11 C12 1.385(2) . ?
C12 C13 1.395(2) . ?
C12 H12 0.95 . ?
C13 C14 1.388(3) . ?
C13 H13 0.95 . ?
C14 C15 1.394(2) . ?
C14 H14 0.95 . ?
C15 N4 1.3397(19) . ?
C15 H15 0.95 . ?
C16 C17 1.392(2) . ?
C16 S1 1.7279(16) . ?
C17 C18 1.423(2) . ?
C17 H17 0.95 . ?
C18 C19 1.370(2) . ?
C18 H18 0.95 . ?
C19 S1 1.7107(16) . ?
C19 H19 0.95 . ?
C20 N5 1.144(3) . ?
C20 C21 1.462(3) . ?
C21 H21A 0.98 . ?
C21 H21B 0.98 . ?
C21 H21C 0.98 . ?
N2 Ru1 2.0863(14) . ?
N3 Ru1 1.9869(13) . ?
N4 Ru1 2.0930(13) . ?
N1 O1 1.1380(18) . ?
N1 Ru1 1.7617(14) . ?
F1 P1 1.5788(15) . ?
F2 P1 1.5952(15) . ?
F3 P1 1.6059(12) . ?
F4 P1 1.5996(15) . ?
F5 P1 1.5932(14) . ?
F6 P1 1.6100(12) . ?
Ru1 Cl2 2.3501(7) . ?
Ru1 Cl1 2.3934(7) . ?
